data_7118613
loop_
_publ_author_name
'Saikawa, Makoto'
'Daicho, Manami'
'Nakamura, Takashi'
'Uchida, Junji'
'Yamamura, Masaki'
'Nabeshima, Tatsuya'

_publ_section_title
;
 Synthesis of a new family of ionophores based on aluminum-dipyrrin
 complexes (ALDIPYs) and their strong recognition of alkaline earth ions.
;
_journal_issue 21
_journal_name_full 'Chemical communications (Cambridge, England)'
_journal_page_first 4014
_journal_page_last 4017
_journal_paper_doi 10.1039/c6cc00250a
_journal_volume 52
_journal_year 2016
_chemical_formula_sum 'C32 H30 N2 O4'
_chemical_formula_weight 506.58
_space_group_crystal_system monoclinic
_space_group_IT_number 14
_space_group_name_Hall '-P 2yn'
_space_group_name_H-M_alt 'P 1 21/n 1'
_symmetry_space_group_name_Hall '-P 2yn'
_symmetry_space_group_name_H-M 'P 1 21/n 1'
_atom_sites_solution_hydrogens mixed
_audit_creation_method SHELXL-2014/7
_audit_update_record
;
2016-01-08 deposited with the CCDC.
2016-01-25 downloaded from the CCDC.
;
_cell_angle_alpha 90
_cell_angle_beta 90.967(3)
_cell_angle_gamma 90
_cell_formula_units_Z 8
_cell_length_a 13.3625(9)
_cell_length_b 13.7619(9)
_cell_length_c 28.7802(18)
_cell_measurement_reflns_used 9866
_cell_measurement_temperature 120(2)
_cell_measurement_theta_max 30.430
_cell_measurement_theta_min 2.248
_cell_volume 5291.7(6)
_computing_structure_refinement 'SHELXL-2014/7 (Sheldrick, 2014)'
_diffrn_ambient_temperature 120(2)
_diffrn_measured_fraction_theta_full 0.999
_diffrn_measured_fraction_theta_max 0.994
_diffrn_measurement_device_type 'Bruker APEX-II CCD'
_diffrn_measurement_method '\f and \w scans'
_diffrn_radiation_monochromator graphite
_diffrn_radiation_source 'fine-focus sealed tube'
_diffrn_radiation_type MoK\a
_diffrn_radiation_wavelength 0.71073
_diffrn_reflns_av_R_equivalents 0.0860
_diffrn_reflns_av_unetI/netI 0.0815
_diffrn_reflns_Laue_measured_fraction_full 0.999
_diffrn_reflns_Laue_measured_fraction_max 0.994
_diffrn_reflns_limit_h_max 16
_diffrn_reflns_limit_h_min -19
_diffrn_reflns_limit_k_max 19
_diffrn_reflns_limit_k_min -19
_diffrn_reflns_limit_l_max 41
_diffrn_reflns_limit_l_min -40
_diffrn_reflns_number 66238
_diffrn_reflns_point_group_measured_fraction_full 0.999
_diffrn_reflns_point_group_measured_fraction_max 0.994
_diffrn_reflns_theta_full 25.242
_diffrn_reflns_theta_max 30.544
_diffrn_reflns_theta_min 1.415
_exptl_absorpt_coefficient_mu 0.084
_exptl_absorpt_correction_T_max 0.7461
_exptl_absorpt_correction_T_min 0.2338
_exptl_absorpt_correction_type multi-scan
_exptl_absorpt_process_details
;    
 SADABS-2014/4 - Bruker AXS area detector scaling and absorption correction 
;
_exptl_crystal_colour purple
_exptl_crystal_density_diffrn 1.272
_exptl_crystal_density_method 'not measured'
_exptl_crystal_description plate
_exptl_crystal_F_000 2144
_exptl_crystal_size_max 0.47
_exptl_crystal_size_mid 0.15
_exptl_crystal_size_min 0.04
_refine_diff_density_max 0.613
_refine_diff_density_min -0.710
_refine_diff_density_rms 0.081
_refine_ls_extinction_method none
_refine_ls_goodness_of_fit_ref 1.428
_refine_ls_hydrogen_treatment mixed
_refine_ls_matrix_type full
_refine_ls_number_parameters 701
_refine_ls_number_reflns 16105
_refine_ls_number_restraints 0
_refine_ls_restrained_S_all 1.428
_refine_ls_R_factor_all 0.1468
_refine_ls_R_factor_gt 0.0969
_refine_ls_shift/su_max 0.004
_refine_ls_shift/su_mean 0.000
_refine_ls_structure_factor_coef Fsqd
_refine_ls_weighting_details 'w=1/[\s^2^(Fo^2^)+(0.1000P)^2^] where P=(Fo^2^+2Fc^2^)/3'
_refine_ls_weighting_scheme calc
_refine_ls_wR_factor_gt 0.2289
_refine_ls_wR_factor_ref 0.2529
_reflns_Friedel_coverage 0.000
_reflns_number_gt 10738
_reflns_number_total 16105
_reflns_threshold_expression 'I > 2\s(I)'
_cod_data_source_file c6cc00250a2.cif
_cod_data_source_block 1112
_cod_depositor_comments
;
 Adding full bibliography for 7118609--7118613.cif.

2017-03-01
Z value and formula fixed to values more according to usual
chemical conventions.                 miguel
;
_cod_original_formula_sum 'C64 H60 N4 O8'
_cod_original_formula_weight 1013.16
_cod_original_formula_units_Z 4
_cod_database_code 7118613
_shelx_shelxl_version_number 2014/7
_shelx_space_group_comment
;
The symmetry employed for this shelxl refinement is uniquely defined
by the following loop, which should always be used as a source of
symmetry information in preference to the above space-group names.
They are only intended as comments.
;

loop_
_space_group_symop_operation_xyz
'x, y, z'
'-x+1/2, y+1/2, -z+1/2'
'-x, -y, -z'
'x-1/2, -y-1/2, z-1/2'

loop_
_atom_site_label
_atom_site_type_symbol
_atom_site_fract_x
_atom_site_fract_y
_atom_site_fract_z
_atom_site_U_iso_or_equiv
_atom_site_adp_type
_atom_site_occupancy
_atom_site_site_symmetry_order
_atom_site_calc_flag
_atom_site_refinement_flags_posn
_atom_site_refinement_flags_adp
O1 O 0.89839(13) 0.82077(12) 0.20918(6) 0.0317(4) Uani 1 1 d . .
O2 O 0.87960(13) 0.45703(13) 0.13961(6) 0.0311(4) Uani 1 1 d . .
O3 O 0.99176(12) 0.47645(13) 0.21633(6) 0.0289(4) Uani 1 1 d . .
H60 H 0.9339 0.4928 0.2106 0.043 Uiso 1 1 calc R U
O4 O 1.02058(12) 0.69398(11) 0.24770(5) 0.0221(3) Uani 1 1 d . .
O5 O 1.17607(13) 0.63032(13) 0.17934(6) 0.0337(4) Uani 1 1 d . .
O6 O 0.89337(13) 0.53006(12) 0.30009(5) 0.0288(4) Uani 1 1 d . .
O7 O 0.99008(13) 0.67500(13) 0.15228(5) 0.0297(4) Uani 1 1 d . .
H59 H 1.0173 0.6746 0.1780 0.044 Uiso 1 1 calc R U
O8 O 0.82045(12) 0.57925(11) 0.21718(5) 0.0236(3) Uani 1 1 d . .
N1 N 1.11949(14) 0.62535(12) 0.31981(6) 0.0186(4) Uani 1 1 d . .
N2 N 1.16000(15) 0.44943(13) 0.26274(6) 0.0208(4) Uani 1 1 d . .
H56 H 1.098(3) 0.488(3) 0.2616(15) 0.102(15) Uiso 1 1 d . .
N3 N 0.84420(14) 0.67265(14) 0.08915(6) 0.0233(4) Uani 1 1 d . .
N4 N 0.70045(14) 0.68589(13) 0.16505(6) 0.0223(4) Uani 1 1 d . .
H62 H 0.7598 0.6625 0.1626 0.027 Uiso 1 1 calc R U
C1 C 0.8337(2) 0.88921(19) 0.18694(10) 0.0375(6) Uani 1 1 d . .
H22 H 0.7704 0.8898 0.2022 0.056 Uiso 1 1 calc R U
H21 H 0.8240 0.8713 0.1549 0.056 Uiso 1 1 calc R U
H1 H 0.8632 0.9527 0.1887 0.056 Uiso 1 1 calc R U
C2 C 0.92101(18) 0.83583(17) 0.25507(9) 0.0267(5) Uani 1 1 d . .
C3 C 0.98543(16) 0.76660(15) 0.27503(8) 0.0203(4) Uani 1 1 d . .
C4 C 1.01344(17) 0.77248(16) 0.32187(8) 0.0230(5) Uani 1 1 d . .
C5 C 1.08042(17) 0.70106(16) 0.34336(7) 0.0213(5) Uani 1 1 d . .
C6 C 1.18443(17) 0.57567(15) 0.34962(7) 0.0210(4) Uani 1 1 d . .
C7 C 1.24157(17) 0.49414(16) 0.33805(8) 0.0221(4) Uani 1 1 d . .
C8 C 1.23317(17) 0.43894(16) 0.29752(8) 0.0224(5) Uani 1 1 d . .
C9 C 1.17922(17) 0.38487(16) 0.22870(8) 0.0225(5) Uani 1 1 d . .
C10 C 1.11860(18) 0.37504(15) 0.18642(8) 0.0227(5) Uani 1 1 d . .
C11 C 1.02615(17) 0.42083(15) 0.18105(7) 0.0212(4) Uani 1 1 d . .
C12 C 0.96883(18) 0.40813(16) 0.14039(8) 0.0225(5) Uani 1 1 d . .
C13 C 0.8138(2) 0.44113(19) 0.10111(9) 0.0358(6) Uani 1 1 d . .
H28 H 0.8467 0.4588 0.0729 0.054 Uiso 1 1 calc R U
H3 H 0.7548 0.4801 0.1045 0.054 Uiso 1 1 calc R U
H2 H 0.7954 0.3737 0.0998 0.054 Uiso 1 1 calc R U
C14 C 1.1530(2) 0.31678(19) 0.14966(8) 0.0336(6) Uani 1 1 d . .
H5 H 1.2151 0.2866 0.1523 0.040 Uiso 1 1 calc R U
C15 C 1.0961(2) 0.3042(2) 0.11014(9) 0.0392(7) Uani 1 1 d . .
H6 H 1.1196 0.2650 0.0863 0.047 Uiso 1 1 calc R U
C16 C 1.0035(2) 0.34951(18) 0.10527(8) 0.0319(6) Uani 1 1 d . .
H7 H 0.9650 0.3403 0.0784 0.038 Uiso 1 1 calc R U
C17 C 1.29851(18) 0.36318(17) 0.28361(9) 0.0290(5) Uani 1 1 d . .
H9 H 1.3537 0.3401 0.3003 0.035 Uiso 1 1 calc R U
C18 C 1.26554(19) 0.33042(18) 0.24131(9) 0.0292(5) Uani 1 1 d . .
H8 H 1.2945 0.2813 0.2239 0.035 Uiso 1 1 calc R U
C19 C 1.32285(18) 0.46556(16) 0.37184(8) 0.0255(5) Uani 1 1 d . .
C20 C 1.4173(2) 0.50795(19) 0.36736(10) 0.0348(6) Uani 1 1 d . .
C21 C 1.4911(2) 0.4845(2) 0.40038(11) 0.0452(7) Uani 1 1 d . .
H17 H 1.5537 0.5135 0.3983 0.054 Uiso 1 1 calc R U
C22 C 1.4745(2) 0.4200(2) 0.43596(11) 0.0480(8) Uani 1 1 d . .
C23 C 1.3820(2) 0.3763(2) 0.43842(10) 0.0434(7) Uani 1 1 d . .
H10 H 1.3707 0.3311 0.4618 0.052 Uiso 1 1 calc R U
C24 C 1.3047(2) 0.39802(18) 0.40676(9) 0.0327(6) Uani 1 1 d . .
C25 C 1.2040(2) 0.3491(2) 0.41013(11) 0.0485(8) Uani 1 1 d . .
H11 H 1.1547 0.3959 0.4191 0.073 Uiso 1 1 calc R U
H12 H 1.2077 0.2982 0.4329 0.073 Uiso 1 1 calc R U
H13 H 1.1855 0.3219 0.3805 0.073 Uiso 1 1 calc R U
C26 C 1.5565(3) 0.3956(3) 0.47104(14) 0.0735(13) Uani 1 1 d . .
H14 H 1.5287 0.3594 0.4962 0.110 Uiso 1 1 calc R U
H16 H 1.5858 0.4545 0.4828 0.110 Uiso 1 1 calc R U
H15 H 1.6070 0.3573 0.4563 0.110 Uiso 1 1 calc R U
C27 C 1.4402(2) 0.5735(2) 0.32722(12) 0.0511(8) Uani 1 1 d . .
H20 H 1.5025 0.6064 0.3332 0.077 Uiso 1 1 calc R U
H19 H 1.3876 0.6205 0.3234 0.077 Uiso 1 1 calc R U
H18 H 1.4452 0.5355 0.2994 0.077 Uiso 1 1 calc R U
C28 C 0.8864(2) 0.91231(19) 0.28159(10) 0.0385(6) Uani 1 1 d . .
H25 H 0.8438 0.9586 0.2684 0.046 Uiso 1 1 calc R U
C29 C 0.9155(2) 0.9194(2) 0.32785(10) 0.0429(7) Uani 1 1 d . .
H24 H 0.8930 0.9713 0.3455 0.052 Uiso 1 1 calc R U
C30 C 0.9771(2) 0.85135(19) 0.34800(10) 0.0354(6) Uani 1 1 d . .
H23 H 0.9951 0.8571 0.3792 0.042 Uiso 1 1 calc R U
C31 C 1.11857(19) 0.70024(17) 0.38988(8) 0.0267(5) Uani 1 1 d . .
H27 H 1.1023 0.7436 0.4134 0.032 Uiso 1 1 calc R U
C32 C 1.18373(19) 0.62365(17) 0.39355(8) 0.0268(5) Uani 1 1 d . .
H26 H 1.2208 0.6061 0.4199 0.032 Uiso 1 1 calc R U
C33 C 1.27615(19) 0.6110(2) 0.19449(11) 0.0397(7) Uani 1 1 d . .
H55 H 1.2920 0.5442 0.1886 0.060 Uiso 1 1 calc R U
H29 H 1.2825 0.6238 0.2272 0.060 Uiso 1 1 calc R U
H31 H 1.3213 0.6521 0.1779 0.060 Uiso 1 1 calc R U
C34 C 1.15279(18) 0.61591(17) 0.13351(9) 0.0272(5) Uani 1 1 d . .
C35 C 1.05410(17) 0.63899(16) 0.12038(8) 0.0237(5) Uani 1 1 d . .
C36 C 1.02023(18) 0.62640(16) 0.07470(8) 0.0245(5) Uani 1 1 d . .
C37 C 0.91772(18) 0.64590(16) 0.05984(8) 0.0250(5) Uani 1 1 d . .
C38 C 0.75593(18) 0.68297(17) 0.06360(8) 0.0257(5) Uani 1 1 d . .
C39 C 0.66150(18) 0.70603(16) 0.08137(8) 0.0248(5) Uani 1 1 d . .
C40 C 0.63744(17) 0.71147(17) 0.12851(8) 0.0253(5) Uani 1 1 d . .
C41 C 0.65324(17) 0.70377(16) 0.20508(8) 0.0235(5) Uani 1 1 d . .
C42 C 0.69679(17) 0.68162(16) 0.25044(7) 0.0214(4) Uani 1 1 d . .
C43 C 0.77834(16) 0.61937(16) 0.25537(7) 0.0202(4) Uani 1 1 d . .
C44 C 0.81494(17) 0.59309(16) 0.29970(8) 0.0232(5) Uani 1 1 d . .
C45 C 0.9282(2) 0.4961(2) 0.34414(8) 0.0341(6) Uani 1 1 d . .
H33 H 0.9477 0.5504 0.3631 0.051 Uiso 1 1 calc R U
H32 H 0.9847 0.4540 0.3400 0.051 Uiso 1 1 calc R U
H30 H 0.8757 0.4608 0.3590 0.051 Uiso 1 1 calc R U
C46 C 0.77001(19) 0.63100(19) 0.33846(8) 0.0304(6) Uani 1 1 d . .
H36 H 0.7932 0.6132 0.3679 0.036 Uiso 1 1 calc R U
C47 C 0.6908(2) 0.6953(2) 0.33402(9) 0.0342(6) Uani 1 1 d . .
H34 H 0.6624 0.7216 0.3605 0.041 Uiso 1 1 calc R U
C48 C 0.65388(19) 0.72072(18) 0.29083(8) 0.0296(5) Uani 1 1 d . .
H35 H 0.6004 0.7638 0.2882 0.036 Uiso 1 1 calc R U
C49 C 0.55612(19) 0.74180(19) 0.19471(9) 0.0314(6) Uani 1 1 d . .
H38 H 0.5084 0.7604 0.2161 0.038 Uiso 1 1 calc R U
C50 C 0.54652(19) 0.74572(19) 0.14745(9) 0.0315(5) Uani 1 1 d . .
H37 H 0.4906 0.7670 0.1307 0.038 Uiso 1 1 calc R U
C51 C 0.57890(19) 0.72588(18) 0.04725(8) 0.0273(5) Uani 1 1 d . .
C52 C 0.57248(19) 0.81615(18) 0.02462(8) 0.0286(5) Uani 1 1 d . .
C53 C 0.4917(2) 0.83365(19) -0.00559(8) 0.0321(6) Uani 1 1 d . .
H39 H 0.4869 0.8937 -0.0203 0.038 Uiso 1 1 calc R U
C54 C 0.4187(2) 0.7646(2) -0.01434(8) 0.0347(6) Uani 1 1 d . .
C55 C 0.4281(2) 0.6750(2) 0.00723(9) 0.0354(6) Uani 1 1 d . .
H40 H 0.3808 0.6271 0.0007 0.042 Uiso 1 1 calc R U
C56 C 0.50625(19) 0.65414(18) 0.03847(9) 0.0305(5) Uani 1 1 d . .
C57 C 0.5108(2) 0.5562(2) 0.06190(11) 0.0433(7) Uani 1 1 d . .
H41 H 0.4963 0.5636 0.0943 0.065 Uiso 1 1 calc R U
H42 H 0.5765 0.5292 0.0587 0.065 Uiso 1 1 calc R U
H43 H 0.4624 0.5136 0.0476 0.065 Uiso 1 1 calc R U
C58 C 0.3309(3) 0.7853(3) -0.04646(10) 0.0537(8) Uani 1 1 d . .
H46 H 0.3177 0.8538 -0.0468 0.081 Uiso 1 1 calc R U
H45 H 0.2730 0.7513 -0.0357 0.081 Uiso 1 1 calc R U
H44 H 0.3461 0.7638 -0.0773 0.081 Uiso 1 1 calc R U
C59 C 0.6501(2) 0.8938(2) 0.03222(10) 0.0409(7) Uani 1 1 d . .
H47 H 0.7109 0.8753 0.0173 0.061 Uiso 1 1 calc R U
H48 H 0.6627 0.9018 0.0649 0.061 Uiso 1 1 calc R U
H49 H 0.6262 0.9540 0.0193 0.061 Uiso 1 1 calc R U
C60 C 0.7771(2) 0.66289(18) 0.01619(8) 0.0313(6) Uani 1 1 d . .
H51 H 0.7318 0.6652 -0.0087 0.038 Uiso 1 1 calc R U
C61 C 0.8766(2) 0.63951(19) 0.01403(8) 0.0325(6) Uani 1 1 d . .
H50 H 0.9110 0.6225 -0.0126 0.039 Uiso 1 1 calc R U
C62 C 1.0887(2) 0.58911(19) 0.04206(9) 0.0347(6) Uani 1 1 d . .
H52 H 1.0680 0.5798 0.0114 0.042 Uiso 1 1 calc R U
C63 C 1.1843(2) 0.5668(2) 0.05518(10) 0.0414(7) Uani 1 1 d . .
H53 H 1.2280 0.5422 0.0333 0.050 Uiso 1 1 calc R U
C64 C 1.2179(2) 0.58012(19) 0.10087(10) 0.0376(6) Uani 1 1 d . .
H54 H 1.2836 0.5651 0.1093 0.045 Uiso 1 1 calc R U

loop_
_atom_site_aniso_label
_atom_site_aniso_U_11
_atom_site_aniso_U_22
_atom_site_aniso_U_33
_atom_site_aniso_U_23
_atom_site_aniso_U_13
_atom_site_aniso_U_12
O1 0.0343(10) 0.0251(9) 0.0351(9) 0.0009(7) -0.0125(8) 0.0108(7)
O2 0.0272(9) 0.0355(10) 0.0300(9) -0.0060(7) -0.0124(7) 0.0024(7)
O3 0.0218(9) 0.0349(9) 0.0298(9) -0.0112(7) -0.0101(7) 0.0120(7)
O4 0.0259(8) 0.0171(7) 0.0230(8) -0.0031(6) -0.0062(6) 0.0061(6)
O5 0.0215(9) 0.0382(10) 0.0411(10) -0.0056(8) -0.0102(8) 0.0017(7)
O6 0.0299(9) 0.0340(9) 0.0221(8) 0.0039(7) -0.0092(7) 0.0002(7)
O7 0.0255(9) 0.0440(10) 0.0193(8) -0.0036(7) -0.0057(7) 0.0081(8)
O8 0.0210(8) 0.0305(9) 0.0192(7) -0.0014(6) -0.0022(6) 0.0054(7)
N1 0.0186(9) 0.0171(8) 0.0199(9) 0.0003(7) -0.0063(7) 0.0006(7)
N2 0.0200(10) 0.0187(9) 0.0236(9) 0.0001(7) -0.0062(8) 0.0038(7)
N3 0.0214(10) 0.0236(9) 0.0245(9) 0.0010(7) -0.0071(8) 0.0033(8)
N4 0.0161(9) 0.0250(10) 0.0254(9) -0.0023(7) -0.0071(7) 0.0042(7)
C1 0.0326(15) 0.0275(13) 0.0518(17) 0.0077(11) -0.0139(12) 0.0092(11)
C2 0.0232(12) 0.0205(11) 0.0361(13) -0.0029(9) -0.0067(10) 0.0008(9)
C3 0.0162(10) 0.0154(10) 0.0293(11) -0.0037(8) -0.0008(9) -0.0015(8)
C4 0.0178(11) 0.0184(10) 0.0327(12) -0.0054(9) -0.0030(9) -0.0014(8)
C5 0.0209(11) 0.0199(10) 0.0231(11) -0.0018(8) -0.0016(9) -0.0058(9)
C6 0.0210(11) 0.0195(10) 0.0222(10) 0.0023(8) -0.0077(9) -0.0021(9)
C7 0.0203(11) 0.0198(10) 0.0260(11) 0.0046(8) -0.0060(9) -0.0019(9)
C8 0.0200(11) 0.0206(11) 0.0264(11) 0.0029(8) -0.0075(9) 0.0015(9)
C9 0.0217(11) 0.0210(11) 0.0247(11) 0.0012(8) -0.0009(9) 0.0035(9)
C10 0.0283(12) 0.0170(10) 0.0227(11) -0.0015(8) -0.0026(9) 0.0027(9)
C11 0.0254(12) 0.0163(10) 0.0218(10) -0.0010(8) -0.0042(9) -0.0005(9)
C12 0.0250(12) 0.0187(10) 0.0236(11) 0.0003(8) -0.0066(9) -0.0016(9)
C13 0.0380(15) 0.0314(13) 0.0375(14) -0.0030(11) -0.0196(12) -0.0034(11)
C14 0.0376(15) 0.0346(14) 0.0283(12) -0.0051(10) -0.0028(11) 0.0141(11)
C15 0.0524(18) 0.0405(15) 0.0244(12) -0.0081(11) -0.0048(12) 0.0181(13)
C16 0.0445(16) 0.0284(12) 0.0225(11) -0.0032(9) -0.0061(11) 0.0015(11)
C17 0.0238(12) 0.0271(12) 0.0355(13) 0.0001(10) -0.0098(10) 0.0072(10)
C18 0.0264(13) 0.0256(12) 0.0355(13) -0.0038(10) -0.0036(10) 0.0096(10)
C19 0.0252(12) 0.0208(11) 0.0302(12) -0.0012(9) -0.0122(10) 0.0020(9)
C20 0.0259(13) 0.0334(14) 0.0447(15) -0.0059(11) -0.0113(11) 0.0014(11)
C21 0.0272(14) 0.0479(17) 0.0597(19) -0.0161(15) -0.0194(13) 0.0073(13)
C22 0.0468(18) 0.0487(18) 0.0474(17) -0.0223(14) -0.0299(14) 0.0257(15)
C23 0.059(2) 0.0373(15) 0.0333(14) -0.0010(12) -0.0212(13) 0.0186(14)
C24 0.0367(15) 0.0299(13) 0.0311(13) 0.0031(10) -0.0156(11) 0.0044(11)
C25 0.0490(19) 0.0481(18) 0.0482(18) 0.0242(14) -0.0067(15) -0.0082(15)
C26 0.073(3) 0.075(3) 0.070(2) -0.031(2) -0.054(2) 0.042(2)
C27 0.0294(16) 0.0494(18) 0.075(2) 0.0050(16) 0.0001(15) -0.0112(14)
C28 0.0341(15) 0.0271(13) 0.0539(17) -0.0102(12) -0.0102(13) 0.0120(11)
C29 0.0421(17) 0.0363(15) 0.0501(17) -0.0201(13) -0.0084(13) 0.0185(13)
C30 0.0330(14) 0.0330(14) 0.0400(15) -0.0165(11) -0.0061(12) 0.0062(11)
C31 0.0332(13) 0.0263(12) 0.0207(11) -0.0064(9) 0.0005(10) -0.0065(10)
C32 0.0323(13) 0.0253(12) 0.0226(11) 0.0007(9) -0.0074(10) -0.0053(10)
C33 0.0219(13) 0.0405(15) 0.0562(18) 0.0008(13) -0.0113(12) 0.0014(11)
C34 0.0244(12) 0.0223(11) 0.0348(13) -0.0028(9) -0.0033(10) -0.0034(9)
C35 0.0207(11) 0.0184(10) 0.0321(12) 0.0001(9) -0.0004(9) -0.0012(9)
C36 0.0239(12) 0.0209(11) 0.0288(12) -0.0005(9) 0.0004(9) -0.0001(9)
C37 0.0288(13) 0.0215(11) 0.0246(11) 0.0008(8) -0.0035(10) 0.0003(9)
C38 0.0267(12) 0.0256(12) 0.0245(11) 0.0005(9) -0.0105(9) 0.0021(9)
C39 0.0250(12) 0.0225(11) 0.0266(11) -0.0004(9) -0.0110(9) 0.0023(9)
C40 0.0218(12) 0.0258(12) 0.0281(12) 0.0007(9) -0.0108(9) 0.0025(9)
C41 0.0187(11) 0.0206(11) 0.0312(12) -0.0043(9) -0.0050(9) 0.0003(9)
C42 0.0187(11) 0.0223(11) 0.0232(11) -0.0061(8) -0.0031(9) -0.0048(9)
C43 0.0180(11) 0.0220(10) 0.0206(10) -0.0047(8) -0.0027(8) -0.0065(9)
C44 0.0211(11) 0.0257(11) 0.0226(11) -0.0015(9) -0.0053(9) -0.0086(9)
C45 0.0392(15) 0.0371(14) 0.0257(12) 0.0098(10) -0.0124(11) -0.0062(12)
C46 0.0326(14) 0.0377(14) 0.0206(11) -0.0064(10) -0.0060(10) -0.0129(11)
C47 0.0326(14) 0.0450(15) 0.0251(12) -0.0168(11) 0.0024(10) -0.0075(12)
C48 0.0260(13) 0.0316(13) 0.0314(13) -0.0135(10) 0.0003(10) 0.0003(10)
C49 0.0234(13) 0.0357(14) 0.0352(13) -0.0034(10) -0.0006(10) 0.0086(10)
C50 0.0250(13) 0.0340(13) 0.0352(13) 0.0030(10) -0.0083(10) 0.0095(10)
C51 0.0280(13) 0.0296(12) 0.0240(11) 0.0002(9) -0.0097(9) 0.0064(10)
C52 0.0316(13) 0.0289(12) 0.0250(11) 0.0017(9) -0.0052(10) 0.0066(10)
C53 0.0400(15) 0.0340(13) 0.0219(11) 0.0050(10) -0.0076(11) 0.0112(12)
C54 0.0388(15) 0.0436(15) 0.0213(12) -0.0010(10) -0.0121(11) 0.0107(12)
C55 0.0343(14) 0.0424(15) 0.0289(13) -0.0001(11) -0.0154(11) -0.0034(12)
C56 0.0306(13) 0.0321(13) 0.0285(12) 0.0031(10) -0.0129(10) 0.0011(11)
C57 0.0462(18) 0.0345(15) 0.0483(17) 0.0064(12) -0.0221(14) -0.0049(13)
C58 0.058(2) 0.063(2) 0.0392(16) 0.0026(15) -0.0311(15) 0.0154(17)
C59 0.0492(18) 0.0314(14) 0.0416(15) 0.0058(12) -0.0105(13) -0.0019(13)
C60 0.0373(15) 0.0337(13) 0.0224(11) -0.0026(10) -0.0102(10) 0.0030(11)
C61 0.0399(15) 0.0374(14) 0.0203(11) -0.0014(10) 0.0021(11) 0.0017(12)
C62 0.0311(14) 0.0393(15) 0.0338(13) -0.0069(11) 0.0048(11) 0.0022(11)
C63 0.0281(14) 0.0495(17) 0.0469(16) -0.0157(13) 0.0097(12) 0.0025(13)
C64 0.0206(13) 0.0355(14) 0.0568(18) -0.0085(12) -0.0004(12) 0.0004(11)

loop_
_atom_type_symbol
_atom_type_description
_atom_type_scat_dispersion_real
_atom_type_scat_dispersion_imag
_atom_type_scat_source
C C 0.0033 0.0016 'International Tables Vol C Tables 4.2.6.8 and 6.1.1.4'
H H 0.0000 0.0000 'International Tables Vol C Tables 4.2.6.8 and 6.1.1.4'
N N 0.0061 0.0033 'International Tables Vol C Tables 4.2.6.8 and 6.1.1.4'
O O 0.0106 0.0060 'International Tables Vol C Tables 4.2.6.8 and 6.1.1.4'

loop_
_geom_angle_atom_site_label_1
_geom_angle_atom_site_label_2
_geom_angle_atom_site_label_3
_geom_angle
C2 O1 C1 117.22(19)
C12 O2 C13 117.69(19)
C11 O3 H60 109.5
C34 O5 C33 117.8(2)
C44 O6 C45 117.21(19)
C35 O7 H59 109.5
C5 N1 C6 108.18(18)
C9 N2 C8 108.23(19)
C9 N2 H56 120(3)
C8 N2 H56 131(3)
C37 N3 C38 108.45(19)
C41 N4 C40 108.46(19)
C41 N4 H62 125.8
C40 N4 H62 125.8
O1 C1 H22 109.5
O1 C1 H21 109.5
H22 C1 H21 109.5
O1 C1 H1 109.5
H22 C1 H1 109.5
H21 C1 H1 109.5
O1 C2 C28 125.3(2)
O1 C2 C3 114.70(19)
C28 C2 C3 120.0(2)
O4 C3 C4 120.77(19)
O4 C3 C2 118.6(2)
C4 C3 C2 120.65(19)
C3 C4 C30 118.0(2)
C3 C4 C5 121.52(19)
C30 C4 C5 120.4(2)
N1 C5 C31 109.3(2)
N1 C5 C4 123.05(19)
C31 C5 C4 127.6(2)
N1 C6 C7 125.8(2)
N1 C6 C32 107.81(19)
C7 C6 C32 126.4(2)
C8 C7 C6 126.8(2)
C8 C7 C19 116.6(2)
C6 C7 C19 116.6(2)
N2 C8 C7 126.1(2)
N2 C8 C17 107.5(2)
C7 C8 C17 126.4(2)
N2 C9 C18 109.0(2)
N2 C9 C10 123.9(2)
C18 C9 C10 127.1(2)
C11 C10 C14 118.3(2)
C11 C10 C9 122.03(19)
C14 C10 C9 119.7(2)
O3 C11 C10 118.9(2)
O3 C11 C12 120.6(2)
C10 C11 C12 120.6(2)
O2 C12 C16 125.3(2)
O2 C12 C11 114.64(19)
C16 C12 C11 120.0(2)
O2 C13 H28 109.5
O2 C13 H3 109.5
H28 C13 H3 109.5
O2 C13 H2 109.5
H28 C13 H2 109.5
H3 C13 H2 109.5
C15 C14 C10 120.8(2)
C15 C14 H5 119.6
C10 C14 H5 119.6
C14 C15 C16 120.5(2)
C14 C15 H6 119.7
C16 C15 H6 119.7
C12 C16 C15 119.8(2)
C12 C16 H7 120.1
C15 C16 H7 120.1
C18 C17 C8 107.6(2)
C18 C17 H9 126.2
C8 C17 H9 126.2
C17 C18 C9 107.6(2)
C17 C18 H8 126.2
C9 C18 H8 126.2
C24 C19 C20 120.9(2)
C24 C19 C7 120.7(2)
C20 C19 C7 118.4(2)
C21 C20 C19 118.0(3)
C21 C20 C27 120.8(3)
C19 C20 C27 121.2(2)
C22 C21 C20 122.4(3)
C22 C21 H17 118.8
C20 C21 H17 118.8
C21 C22 C23 118.4(3)
C21 C22 C26 121.0(3)
C23 C22 C26 120.6(3)
C22 C23 C24 121.8(3)
C22 C23 H10 119.1
C24 C23 H10 119.1
C19 C24 C23 118.5(3)
C19 C24 C25 120.7(2)
C23 C24 C25 120.8(3)
C24 C25 H11 109.5
C24 C25 H12 109.5
H11 C25 H12 109.5
C24 C25 H13 109.5
H11 C25 H13 109.5
H12 C25 H13 109.5
C22 C26 H14 109.5
C22 C26 H16 109.5
H14 C26 H16 109.5
C22 C26 H15 109.5
H14 C26 H15 109.5
H16 C26 H15 109.5
C20 C27 H20 109.5
C20 C27 H19 109.5
H20 C27 H19 109.5
C20 C27 H18 109.5
H20 C27 H18 109.5
H19 C27 H18 109.5
C29 C28 C2 119.5(2)
C29 C28 H25 120.2
C2 C28 H25 120.2
C30 C29 C28 121.1(2)
C30 C29 H24 119.4
C28 C29 H24 119.4
C29 C30 C4 120.7(2)
C29 C30 H23 119.7
C4 C30 H23 119.7
C32 C31 C5 107.2(2)
C32 C31 H27 126.4
C5 C31 H27 126.4
C31 C32 C6 107.6(2)
C31 C32 H26 126.2
C6 C32 H26 126.2
O5 C33 H55 109.5
O5 C33 H29 109.5
H55 C33 H29 109.5
O5 C33 H31 109.5
H55 C33 H31 109.5
H29 C33 H31 109.5
O5 C34 C64 125.0(2)
O5 C34 C35 115.2(2)
C64 C34 C35 119.8(2)
O7 C35 C36 119.0(2)
O7 C35 C34 120.0(2)
C36 C35 C34 121.0(2)
C35 C36 C62 117.8(2)
C35 C36 C37 123.0(2)
C62 C36 C37 119.1(2)
N3 C37 C61 108.7(2)
N3 C37 C36 123.8(2)
C61 C37 C36 127.5(2)
N3 C38 C39 126.2(2)
N3 C38 C60 107.9(2)
C39 C38 C60 125.9(2)
C40 C39 C38 125.9(2)
C40 C39 C51 116.7(2)
C38 C39 C51 117.4(2)
N4 C40 C39 125.2(2)
N4 C40 C50 107.9(2)
C39 C40 C50 126.9(2)
N4 C41 C49 109.0(2)
N4 C41 C42 123.0(2)
C49 C41 C42 127.9(2)
C43 C42 C48 118.6(2)
C43 C42 C41 121.46(19)
C48 C42 C41 119.9(2)
O8 C43 C42 120.1(2)
O8 C43 C44 119.1(2)
C42 C43 C44 120.7(2)
O6 C44 C46 125.5(2)
O6 C44 C43 115.31(19)
C46 C44 C43 119.2(2)
O6 C45 H33 109.5
O6 C45 H32 109.5
H33 C45 H32 109.5
O6 C45 H30 109.5
H33 C45 H30 109.5
H32 C45 H30 109.5
C44 C46 C47 120.7(2)
C44 C46 H36 119.7
C47 C46 H36 119.7
C48 C47 C46 120.6(2)
C48 C47 H34 119.7
C46 C47 H34 119.7
C47 C48 C42 120.2(2)
C47 C48 H35 119.9
C42 C48 H35 119.9
C50 C49 C41 107.0(2)
C50 C49 H38 126.5
C41 C49 H38 126.5
C49 C50 C40 107.6(2)
C49 C50 H37 126.2
C40 C50 H37 126.2
C52 C51 C56 120.1(2)
C52 C51 C39 120.4(2)
C56 C51 C39 119.4(2)
C53 C52 C51 118.8(2)
C53 C52 C59 119.5(2)
C51 C52 C59 121.7(2)
C54 C53 C52 122.1(2)
C54 C53 H39 119.0
C52 C53 H39 119.0
C53 C54 C55 118.2(2)
C53 C54 C58 121.4(3)
C55 C54 C58 120.4(3)
C54 C55 C56 122.2(3)
C54 C55 H40 118.9
C56 C55 H40 118.9
C55 C56 C51 118.6(2)
C55 C56 C57 119.7(2)
C51 C56 C57 121.7(2)
C56 C57 H41 109.5
C56 C57 H42 109.5
H41 C57 H42 109.5
C56 C57 H43 109.5
H41 C57 H43 109.5
H42 C57 H43 109.5
C54 C58 H46 109.5
C54 C58 H45 109.5
H46 C58 H45 109.5
C54 C58 H44 109.5
H46 C58 H44 109.5
H45 C58 H44 109.5
C52 C59 H47 109.5
C52 C59 H48 109.5
H47 C59 H48 109.5
C52 C59 H49 109.5
H47 C59 H49 109.5
H48 C59 H49 109.5
C61 C60 C38 107.3(2)
C61 C60 H51 126.4
C38 C60 H51 126.4
C60 C61 C37 107.7(2)
C60 C61 H50 126.2
C37 C61 H50 126.2
C63 C62 C36 120.7(3)
C63 C62 H52 119.6
C36 C62 H52 119.6
C62 C63 C64 121.1(2)
C62 C63 H53 119.4
C64 C63 H53 119.4
C34 C64 C63 119.5(2)
C34 C64 H54 120.3
C63 C64 H54 120.3

loop_
_geom_bond_atom_site_label_1
_geom_bond_atom_site_label_2
_geom_bond_distance
O1 C2 1.365(3)
O1 C1 1.423(3)
O2 C12 1.369(3)
O2 C13 1.420(3)
O3 C11 1.358(3)
O3 H60 0.8200
O4 C3 1.360(2)
O5 C34 1.365(3)
O5 C33 1.424(3)
O6 C44 1.360(3)
O6 C45 1.422(3)
O7 C35 1.359(3)
O7 H59 0.8200
O8 C43 1.360(2)
N1 C5 1.352(3)
N1 C6 1.390(3)
N2 C9 1.350(3)
N2 C8 1.395(3)
N2 H56 0.98(5)
N3 C37 1.357(3)
N3 C38 1.387(3)
N4 C41 1.345(3)
N4 C40 1.382(3)
N4 H62 0.8600
C1 H22 0.9600
C1 H21 0.9600
C1 H1 0.9600
C2 C28 1.385(3)
C2 C3 1.401(3)
C3 C4 1.395(3)
C4 C30 1.411(3)
C4 C5 1.460(3)
C5 C31 1.425(3)
C6 C7 1.400(3)
C6 C32 1.426(3)
C7 C8 1.395(3)
C7 C19 1.498(3)
C8 C17 1.422(3)
C9 C18 1.417(3)
C9 C10 1.457(3)
C10 C11 1.393(3)
C10 C14 1.411(3)
C11 C12 1.399(3)
C12 C16 1.379(3)
C13 H28 0.9600
C13 H3 0.9600
C13 H2 0.9600
C14 C15 1.369(4)
C14 H5 0.9300
C15 C16 1.391(4)
C15 H6 0.9300
C16 H7 0.9300
C17 C18 1.365(3)
C17 H9 0.9300
C18 H8 0.9300
C19 C24 1.393(3)
C19 C20 1.398(4)
C20 C21 1.396(4)
C20 C27 1.502(4)
C21 C22 1.376(5)
C21 H17 0.9300
C22 C23 1.377(5)
C22 C26 1.515(4)
C23 C24 1.399(4)
C23 H10 0.9300
C24 C25 1.509(4)
C25 H11 0.9600
C25 H12 0.9600
C25 H13 0.9600
C26 H14 0.9600
C26 H16 0.9600
C26 H15 0.9600
C27 H20 0.9600
C27 H19 0.9600
C27 H18 0.9600
C28 C29 1.384(4)
C28 H25 0.9300
C29 C30 1.369(4)
C29 H24 0.9300
C30 H23 0.9300
C31 C32 1.370(3)
C31 H27 0.9300
C32 H26 0.9300
C33 H55 0.9600
C33 H29 0.9600
C33 H31 0.9600
C34 C64 1.382(4)
C34 C35 1.402(3)
C35 C36 1.394(3)
C36 C62 1.418(3)
C36 C37 1.453(3)
C37 C61 1.422(3)
C38 C39 1.406(3)
C38 C60 1.425(3)
C39 C40 1.402(3)
C39 C51 1.490(3)
C40 C50 1.420(3)
C41 C49 1.426(3)
C41 C42 1.453(3)
C42 C43 1.392(3)
C42 C48 1.411(3)
C43 C44 1.406(3)
C44 C46 1.378(3)
C45 H33 0.9600
C45 H32 0.9600
C45 H30 0.9600
C46 C47 1.384(4)
C46 H36 0.9300
C47 C48 1.375(4)
C47 H34 0.9300
C48 H35 0.9300
C49 C50 1.365(4)
C49 H38 0.9300
C50 H37 0.9300
C51 C52 1.404(3)
C51 C56 1.405(4)
C52 C53 1.395(3)
C52 C59 1.503(4)
C53 C54 1.382(4)
C53 H39 0.9300
C54 C55 1.386(4)
C54 C58 1.509(4)
C55 C56 1.396(3)
C55 H40 0.9300
C56 C57 1.507(4)
C57 H41 0.9600
C57 H42 0.9600
C57 H43 0.9600
C58 H46 0.9600
C58 H45 0.9600
C58 H44 0.9600
C59 H47 0.9600
C59 H48 0.9600
C59 H49 0.9600
C60 C61 1.370(4)
C60 H51 0.9300
C61 H50 0.9300
C62 C63 1.362(4)
C62 H52 0.9300
C63 C64 1.394(4)
C63 H53 0.9300
C64 H54 0.9300

loop_
_geom_hbond_atom_site_label_D
_geom_hbond_atom_site_label_H
_geom_hbond_atom_site_label_A
_geom_hbond_distance_DH
_geom_hbond_distance_HA
_geom_hbond_distance_DA
_geom_hbond_angle_DHA
O3 H60 O2 0.82 2.21 2.661(2) 114.8
O3 H60 O8 0.82 1.94 2.691(2) 152.3
O7 H59 O4 0.82 2.02 2.782(2) 153.8
O7 H59 O5 0.82 2.21 2.664(2) 115.4
N2 H56 O3 0.98(5) 1.92(4) 2.622(3) 126(4)
N4 H62 O8 0.86 2.10 2.626(2) 119.3
N4 H62 N3 0.86 2.42 2.939(3) 119.6
O3 H60 O2 0.82 2.21 2.661(2) 114.8
O3 H60 O8 0.82 1.94 2.691(2) 152.3
O7 H59 O4 0.82 2.02 2.782(2) 153.8
O7 H59 O5 0.82 2.21 2.664(2) 115.4
N2 H56 O3 0.98(5) 1.92(4) 2.622(3) 126(4)
N4 H62 O8 0.86 2.10 2.626(2) 119.3
N4 H62 N3 0.86 2.42 2.939(3) 119.6
O3 H60 O2 0.82 2.21 2.661(2) 114.8
O3 H60 O8 0.82 1.94 2.691(2) 152.3
O3 H60 O2 0.82 2.21 2.661(2) 114.8
O3 H60 O8 0.82 1.94 2.691(2) 152.3
O7 H59 O4 0.82 2.02 2.782(2) 153.8
O7 H59 O5 0.82 2.21 2.664(2) 115.4
N2 H56 O3 0.98(5) 1.92(4) 2.622(3) 126(4)
N4 H62 O8 0.86 2.10 2.626(2) 119.3
N4 H62 N3 0.86 2.42 2.939(3) 119.6
O3 H60 O2 0.82 2.21 2.661(2) 114.8
O3 H60 O8 0.82 1.94 2.691(2) 152.3
O7 H59 O4 0.82 2.02 2.782(2) 153.8
O7 H59 O5 0.82 2.21 2.664(2) 115.4
N2 H56 O3 0.98(5) 1.92(4) 2.622(3) 126(4)
N4 H62 O8 0.86 2.10 2.626(2) 119.3
N4 H62 N3 0.86 2.42 2.939(3) 119.6

loop_
_geom_torsion_atom_site_label_1
_geom_torsion_atom_site_label_2
_geom_torsion_atom_site_label_3
_geom_torsion_atom_site_label_4
_geom_torsion
C1 O1 C2 C28 -0.2(4)
C1 O1 C2 C3 -179.6(2)
O1 C2 C3 O4 1.4(3)
C28 C2 C3 O4 -178.0(2)
O1 C2 C3 C4 -179.0(2)
C28 C2 C3 C4 1.5(3)
O4 C3 C4 C30 177.9(2)
C2 C3 C4 C30 -1.6(3)
O4 C3 C4 C5 -0.5(3)
C2 C3 C4 C5 180.0(2)
C6 N1 C5 C31 -1.2(2)
C6 N1 C5 C4 176.3(2)
C3 C4 C5 N1 0.0(3)
C30 C4 C5 N1 -178.4(2)
C3 C4 C5 C31 177.1(2)
C30 C4 C5 C31 -1.3(4)
C5 N1 C6 C7 -178.4(2)
C5 N1 C6 C32 0.5(2)
N1 C6 C7 C8 -10.6(4)
C32 C6 C7 C8 170.7(2)
N1 C6 C7 C19 166.8(2)
C32 C6 C7 C19 -11.9(3)
C9 N2 C8 C7 178.1(2)
C9 N2 C8 C17 -0.8(2)
C6 C7 C8 N2 -6.2(4)
C19 C7 C8 N2 176.4(2)
C6 C7 C8 C17 172.4(2)
C19 C7 C8 C17 -5.0(3)
C8 N2 C9 C18 0.6(2)
C8 N2 C9 C10 -179.7(2)
N2 C9 C10 C11 -10.7(3)
C18 C9 C10 C11 169.0(2)
N2 C9 C10 C14 170.0(2)
C18 C9 C10 C14 -10.3(4)
C14 C10 C11 O3 179.4(2)
C9 C10 C11 O3 0.1(3)
C14 C10 C11 C12 0.7(3)
C9 C10 C11 C12 -178.6(2)
C13 O2 C12 C16 4.7(3)
C13 O2 C12 C11 -174.9(2)
O3 C11 C12 O2 1.2(3)
C10 C11 C12 O2 179.9(2)
O3 C11 C12 C16 -178.4(2)
C10 C11 C12 C16 0.3(3)
C11 C10 C14 C15 -1.2(4)
C9 C10 C14 C15 178.1(2)
C10 C14 C15 C16 0.7(4)
O2 C12 C16 C15 179.5(2)
C11 C12 C16 C15 -0.9(4)
C14 C15 C16 C12 0.4(4)
N2 C8 C17 C18 0.8(3)
C7 C8 C17 C18 -178.1(2)
C8 C17 C18 C9 -0.4(3)
N2 C9 C18 C17 -0.1(3)
C10 C9 C18 C17 -179.8(2)
C8 C7 C19 C24 -90.0(3)
C6 C7 C19 C24 92.4(3)
C8 C7 C19 C20 89.8(3)
C6 C7 C19 C20 -87.9(3)
C24 C19 C20 C21 -3.4(4)
C7 C19 C20 C21 176.9(2)
C24 C19 C20 C27 174.2(3)
C7 C19 C20 C27 -5.6(4)
C19 C20 C21 C22 1.7(4)
C27 C20 C21 C22 -175.9(3)
C20 C21 C22 C23 0.9(4)
C20 C21 C22 C26 179.6(3)
C21 C22 C23 C24 -1.9(4)
C26 C22 C23 C24 179.4(3)
C20 C19 C24 C23 2.4(4)
C7 C19 C24 C23 -177.8(2)
C20 C19 C24 C25 -177.2(3)
C7 C19 C24 C25 2.5(4)
C22 C23 C24 C19 0.3(4)
C22 C23 C24 C25 179.9(3)
O1 C2 C28 C29 -179.6(3)
C3 C2 C28 C29 -0.3(4)
C2 C28 C29 C30 -0.9(5)
C28 C29 C30 C4 0.7(5)
C3 C4 C30 C29 0.5(4)
C5 C4 C30 C29 179.0(3)
N1 C5 C31 C32 1.6(3)
C4 C5 C31 C32 -175.8(2)
C5 C31 C32 C6 -1.2(3)
N1 C6 C32 C31 0.5(3)
C7 C6 C32 C31 179.4(2)
C33 O5 C34 C64 2.8(4)
C33 O5 C34 C35 -178.1(2)
O5 C34 C35 O7 1.4(3)
C64 C34 C35 O7 -179.4(2)
O5 C34 C35 C36 -179.1(2)
C64 C34 C35 C36 0.0(3)
O7 C35 C36 C62 179.7(2)
C34 C35 C36 C62 0.3(3)
O7 C35 C36 C37 -2.9(3)
C34 C35 C36 C37 177.7(2)
C38 N3 C37 C61 0.5(3)
C38 N3 C37 C36 -178.6(2)
C35 C36 C37 N3 -3.9(4)
C62 C36 C37 N3 173.5(2)
C35 C36 C37 C61 177.1(2)
C62 C36 C37 C61 -5.5(4)
C37 N3 C38 C39 177.2(2)
C37 N3 C38 C60 -0.9(3)
N3 C38 C39 C40 -8.0(4)
C60 C38 C39 C40 169.8(2)
N3 C38 C39 C51 172.5(2)
C60 C38 C39 C51 -9.7(4)
C41 N4 C40 C39 178.0(2)
C41 N4 C40 C50 -0.7(3)
C38 C39 C40 N4 -6.6(4)
C51 C39 C40 N4 172.9(2)
C38 C39 C40 C50 171.9(2)
C51 C39 C40 C50 -8.6(4)
C40 N4 C41 C49 0.3(3)
C40 N4 C41 C42 177.6(2)
N4 C41 C42 C43 -16.1(3)
C49 C41 C42 C43 160.6(2)
N4 C41 C42 C48 166.3(2)
C49 C41 C42 C48 -17.0(4)
C48 C42 C43 O8 179.0(2)
C41 C42 C43 O8 1.3(3)
C48 C42 C43 C44 2.3(3)
C41 C42 C43 C44 -175.3(2)
C45 O6 C44 C46 3.9(3)
C45 O6 C44 C43 -175.6(2)
O8 C43 C44 O6 1.8(3)
C42 C43 C44 O6 178.50(19)
O8 C43 C44 C46 -177.7(2)
C42 C43 C44 C46 -1.0(3)
O6 C44 C46 C47 179.6(2)
C43 C44 C46 C47 -1.0(3)
C44 C46 C47 C48 1.6(4)
C46 C47 C48 C42 -0.3(4)
C43 C42 C48 C47 -1.7(3)
C41 C42 C48 C47 176.0(2)
N4 C41 C49 C50 0.2(3)
C42 C41 C49 C50 -176.8(2)
C41 C49 C50 C40 -0.7(3)
N4 C40 C50 C49 0.9(3)
C39 C40 C50 C49 -177.8(2)
C40 C39 C51 C52 102.1(3)
C38 C39 C51 C52 -78.4(3)
C40 C39 C51 C56 -76.8(3)
C38 C39 C51 C56 102.8(3)
C56 C51 C52 C53 1.6(4)
C39 C51 C52 C53 -177.3(2)
C56 C51 C52 C59 -178.5(2)
C39 C51 C52 C59 2.7(4)
C51 C52 C53 C54 -0.8(4)
C59 C52 C53 C54 179.3(2)
C52 C53 C54 C55 -1.2(4)
C52 C53 C54 C58 178.9(2)
C53 C54 C55 C56 2.4(4)
C58 C54 C55 C56 -177.6(3)
C54 C55 C56 C51 -1.7(4)
C54 C55 C56 C57 178.2(3)
C52 C51 C56 C55 -0.4(4)
C39 C51 C56 C55 178.5(2)
C52 C51 C56 C57 179.7(2)
C39 C51 C56 C57 -1.4(4)
N3 C38 C60 C61 0.9(3)
C39 C38 C60 C61 -177.2(2)
C38 C60 C61 C37 -0.6(3)
N3 C37 C61 C60 0.0(3)
C36 C37 C61 C60 179.2(2)
C35 C36 C62 C63 -0.2(4)
C37 C36 C62 C63 -177.7(2)
C36 C62 C63 C64 -0.2(4)
O5 C34 C64 C63 178.7(2)
C35 C34 C64 C63 -0.4(4)
C62 C63 C64 C34 0.5(4)
